data_8105703
loop_
_publ_author_name
'Zhang, Jingxiao'
'Lv, Jinyu'
'Wang, Jiajia'

_publ_section_title
;
 The crystal structure of
 (E)-1-(4-aminophenyl)-3-(p-tolyl)prop-2-en-1-one, C16H15NO
;
_journal_issue 3
_journal_name_full 'Zeitschrift f\"ur Kristallographie - New Crystal Structures'
_journal_page_first 385
_journal_page_last 387
_journal_paper_doi 10.1515/ncrs-2022-0039
_journal_volume 237
_journal_year 2022
_chemical_formula_moiety 'C16 H15 N O'
_chemical_formula_sum 'C16 H15 N O'
_chemical_formula_weight 237.29
_space_group_crystal_system monoclinic
_space_group_IT_number 14
_space_group_name_Hall '-P 2ybc'
_space_group_name_H-M_alt 'P 1 21/c 1'
_atom_sites_solution_hydrogens mixed
_cell_angle_alpha 90
_cell_angle_beta 99.073(2)
_cell_angle_gamma 90
_cell_formula_units_Z 4
_cell_length_a 5.9233(3)
_cell_length_b 14.5788(9)
_cell_length_c 14.7095(9)
_cell_measurement_reflns_used 1659
_cell_measurement_temperature 170
_cell_measurement_theta_max 25.235
_cell_measurement_theta_min 2.795
_cell_volume 1254.34(13)
_computing_cell_refinement 'SAINT V8.40A (?, 2016) [1]'
_computing_data_reduction 'SAINT V8.40A (?, 2016) [1]'
_computing_molecular_graphics 'Olex2 1.5 (Dolomanov et al., 2009) [2]'
_computing_publication_material 'Olex2 1.5 (Dolomanov et al., 2009) [2]'
_computing_structure_refinement 'SHELXL 2019/2 (Sheldrick, 2015) [3]'
_computing_structure_solution 'SHELXT (Sheldrick, 2015) [4]'
_diffrn_ambient_temperature 170.00
_diffrn_measured_fraction_theta_full 0.986
_diffrn_measured_fraction_theta_max 0.981
_diffrn_measurement_device_type 'D8 VENTURE'
_diffrn_measurement_method '\f and \w scans'
_diffrn_radiation_type MoK\a
_diffrn_radiation_wavelength 0.71073
_diffrn_reflns_av_R_equivalents 0.0624
_diffrn_reflns_av_unetI/netI 0.0613
_diffrn_reflns_Laue_measured_fraction_full 0.986
_diffrn_reflns_Laue_measured_fraction_max 0.981
_diffrn_reflns_limit_h_max 7
_diffrn_reflns_limit_h_min -7
_diffrn_reflns_limit_k_max 18
_diffrn_reflns_limit_k_min -18
_diffrn_reflns_limit_l_max 18
_diffrn_reflns_limit_l_min -18
_diffrn_reflns_number 9288
_diffrn_reflns_point_group_measured_fraction_full 0.986
_diffrn_reflns_point_group_measured_fraction_max 0.981
_diffrn_reflns_theta_full 25.242
_diffrn_reflns_theta_max 26.383
_diffrn_reflns_theta_min 1.979
_exptl_absorpt_coefficient_mu 0.078
_exptl_absorpt_correction_T_max 0.7454
_exptl_absorpt_correction_T_min 0.6801
_exptl_absorpt_correction_type multi-scan
_exptl_absorpt_process_details
'SADABS-2016/2 (Bruker,2016/2) was used for absorption correction. wR2(int) was 0.0950 before and 0.0597 after correction. The Ratio of minimum to maximum transmission is 0.9124. The \l/2 correction factor is Not present.'
_exptl_crystal_colour colourless
_exptl_crystal_colour_primary colourless
_exptl_crystal_density_diffrn 1.257
_exptl_crystal_description block
_exptl_crystal_F_000 504
_exptl_crystal_size_max 0.15
_exptl_crystal_size_mid 0.08
_exptl_crystal_size_min 0.05
_refine_diff_density_max 0.272
_refine_diff_density_min -0.361
_refine_diff_density_rms 0.050
_refine_ls_extinction_coef .
_refine_ls_extinction_method none
_refine_ls_goodness_of_fit_ref 1.056
_refine_ls_hydrogen_treatment constr
_refine_ls_matrix_type full
_refine_ls_number_parameters 165
_refine_ls_number_reflns 2525
_refine_ls_number_restraints 0
_refine_ls_restrained_S_all 1.056
_refine_ls_R_factor_all 0.1147
_refine_ls_R_factor_gt 0.0600
_refine_ls_shift/su_max 0.000
_refine_ls_shift/su_mean 0.000
_refine_ls_structure_factor_coef Fsqd
_refine_ls_weighting_details 'w=1/[\s^2^(Fo^2^)+(0.0468P)^2^+0.7235P] where P=(Fo^2^+2Fc^2^)/3'
_refine_ls_weighting_scheme calc
_refine_ls_wR_factor_gt 0.1201
_refine_ls_wR_factor_ref 0.1512
_reflns_Friedel_coverage 0.000
_reflns_Friedel_fraction_full .
_reflns_Friedel_fraction_max .
_reflns_number_gt 1561
_reflns_number_total 2525
_reflns_threshold_expression 'I > 2\s(I)'
_cod_data_source_file suppl_j_ncrs-2022-0039_suppl.cif
_cod_data_source_block 2
_cod_database_code 8105703
_shelx_space_group_comment
;
The symmetry employed for this shelxl refinement is uniquely defined
by the following loop, which should always be used as a source of
symmetry information in preference to the above space-group names.
They are only intended as comments.
;
_shelx_estimated_absorpt_t_max 0.996
_shelx_estimated_absorpt_t_min 0.988
_olex2_refinement_description
;
1. Fixed Uiso
 At 1.2 times of:
  All C(H) groups, All N(H,H) groups
 At 1.5 times of:
  All C(H,H,H) groups
2.a Rotating group:
 N1(H1A,H1B)
2.b Aromatic/amide H refined with riding coordinates:
 C1(H1), C3(H3), C4(H4), C6(H6), C8(H8), C9(H9), C11(H11), C12(H12), C14(H14),
 C15(H15)
2.c Idealised Me refined as rotating group:
 C16(H16A,H16B,H16C)
;
_olex2_submission_special_instructions 'No special instructions were received'

loop_
_space_group_symop_operation_xyz
'x, y, z'
'-x, y+1/2, -z+1/2'
'-x, -y, -z'
'x, -y-1/2, z-1/2'

loop_
_atom_site_label
_atom_site_type_symbol
_atom_site_fract_x
_atom_site_fract_y
_atom_site_fract_z
_atom_site_U_iso_or_equiv
_atom_site_adp_type
_atom_site_occupancy
_atom_site_site_symmetry_order
_atom_site_calc_flag
_atom_site_refinement_flags_posn
_atom_site_refinement_flags_adp
_atom_site_refinement_flags_occupancy
_atom_site_disorder_assembly
_atom_site_disorder_group
C1 C 0.0665(4) 0.65406(17) 0.73260(18) 0.0368(6) Uani 1 1 d . . . . .
H1 H -0.025558 0.686228 0.769335 0.044 Uiso 1 1 calc R U . . .
C2 C 0.2691(4) 0.69388(17) 0.71327(17) 0.0339(6) Uani 1 1 d . . . . .
C3 C 0.4017(4) 0.64440(17) 0.65972(18) 0.0348(6) Uani 1 1 d . . . . .
H3 H 0.538568 0.670646 0.645369 0.042 Uiso 1 1 calc R U . . .
C4 C 0.3368(4) 0.55821(17) 0.62747(17) 0.0342(6) Uani 1 1 d . . . . .
H4 H 0.431085 0.525377 0.592139 0.041 Uiso 1 1 calc R U . . .
C5 C 0.1338(4) 0.51812(16) 0.64597(16) 0.0298(6) Uani 1 1 d . . . . .
C6 C 0.0006(4) 0.56888(17) 0.69874(18) 0.0344(6) Uani 1 1 d . . . . .
H6 H -0.138946 0.543599 0.711388 0.041 Uiso 1 1 calc R U . . .
C7 C 0.0561(4) 0.42645(17) 0.61382(18) 0.0337(6) Uani 1 1 d . . . . .
C8 C 0.2148(4) 0.36410(16) 0.57528(18) 0.0350(6) Uani 1 1 d . . . . .
H8 H 0.374422 0.375960 0.587377 0.042 Uiso 1 1 calc R U . . .
C9 C 0.1389(4) 0.29222(17) 0.52436(18) 0.0353(6) Uani 1 1 d . . . . .
H9 H -0.022393 0.285782 0.509914 0.042 Uiso 1 1 calc R U . . .
C10 C 0.2762(4) 0.22144(16) 0.48778(18) 0.0330(6) Uani 1 1 d . . . . .
C11 C 0.5047(4) 0.20595(17) 0.52362(18) 0.0344(6) Uani 1 1 d . . . . .
H11 H 0.578029 0.243631 0.572153 0.041 Uiso 1 1 calc R U . . .
C12 C 0.6266(4) 0.13633(17) 0.48949(18) 0.0374(6) Uani 1 1 d . . . . .
H12 H 0.781757 0.126501 0.515750 0.045 Uiso 1 1 calc R U . . .
C13 C 0.5266(4) 0.08044(17) 0.41751(18) 0.0362(6) Uani 1 1 d . . . . .
C14 C 0.3003(5) 0.09620(18) 0.38163(19) 0.0407(7) Uani 1 1 d . . . . .
H14 H 0.228638 0.059223 0.332185 0.049 Uiso 1 1 calc R U . . .
C15 C 0.1750(4) 0.16482(18) 0.41610(18) 0.0379(6) Uani 1 1 d . . . . .
H15 H 0.018811 0.173386 0.390669 0.046 Uiso 1 1 calc R U . . .
C16 C 0.6631(5) 0.00734(18) 0.3791(2) 0.0466(8) Uani 1 1 d . . . . .
H16A H 0.769847 0.035940 0.343057 0.070 Uiso 1 1 calc R U . . .
H16B H 0.559583 -0.033613 0.339385 0.070 Uiso 1 1 calc R U . . .
H16C H 0.748961 -0.028048 0.429739 0.070 Uiso 1 1 calc R U . . .
N1 N 0.3355(4) 0.77931(14) 0.74641(16) 0.0428(6) Uani 1 1 d . . . . .
H1A H 0.410274 0.806343 0.706709 0.051 Uiso 1 1 d R U . . .
H1B H 0.214020 0.812081 0.752672 0.051 Uiso 1 1 d R U . . .
O1 O -0.1388(3) 0.39956(12) 0.62087(14) 0.0459(5) Uani 1 1 d . . . . .

loop_
_atom_site_aniso_label
_atom_site_aniso_U_11
_atom_site_aniso_U_22
_atom_site_aniso_U_33
_atom_site_aniso_U_23
_atom_site_aniso_U_13
_atom_site_aniso_U_12
C1 0.0379(15) 0.0388(15) 0.0359(16) 0.0035(12) 0.0123(12) 0.0076(12)
C2 0.0381(15) 0.0325(14) 0.0305(15) 0.0038(11) 0.0038(12) 0.0025(11)
C3 0.0276(13) 0.0393(15) 0.0373(15) 0.0053(12) 0.0048(11) -0.0016(11)
C4 0.0321(14) 0.0370(14) 0.0347(15) 0.0026(12) 0.0090(12) 0.0031(11)
C5 0.0291(13) 0.0318(13) 0.0290(14) 0.0054(11) 0.0059(11) 0.0011(10)
C6 0.0313(13) 0.0373(14) 0.0365(15) 0.0099(12) 0.0112(12) 0.0024(11)
C7 0.0326(14) 0.0350(14) 0.0337(15) 0.0074(12) 0.0055(11) 0.0004(11)
C8 0.0309(14) 0.0343(14) 0.0394(16) 0.0025(12) 0.0036(12) -0.0011(11)
C9 0.0312(14) 0.0382(15) 0.0368(16) 0.0048(12) 0.0062(12) -0.0007(11)
C10 0.0331(14) 0.0331(13) 0.0335(15) 0.0027(11) 0.0073(11) -0.0017(11)
C11 0.0325(14) 0.0363(14) 0.0342(15) -0.0043(11) 0.0047(12) -0.0041(11)
C12 0.0336(14) 0.0404(15) 0.0394(16) -0.0029(12) 0.0095(12) -0.0032(12)
C13 0.0415(16) 0.0357(14) 0.0337(15) -0.0023(12) 0.0135(12) -0.0057(12)
C14 0.0430(17) 0.0461(16) 0.0330(16) -0.0044(13) 0.0067(13) -0.0084(13)
C15 0.0337(14) 0.0435(15) 0.0360(16) 0.0010(13) 0.0037(12) -0.0066(12)
C16 0.0539(18) 0.0426(16) 0.0485(18) -0.0072(14) 0.0243(15) -0.0043(13)
N1 0.0480(14) 0.0368(13) 0.0440(15) 0.0019(11) 0.0085(11) 0.0001(11)
O1 0.0356(11) 0.0419(11) 0.0636(14) -0.0014(10) 0.0185(10) -0.0048(8)

loop_
_atom_type_symbol
_atom_type_description
_atom_type_scat_dispersion_real
_atom_type_scat_dispersion_imag
_atom_type_scat_source
C C 0.0033 0.0016 'International Tables Vol C Tables 4.2.6.8 and 6.1.1.4'
H H 0.0000 0.0000 'International Tables Vol C Tables 4.2.6.8 and 6.1.1.4'
N N 0.0061 0.0033 'International Tables Vol C Tables 4.2.6.8 and 6.1.1.4'
O O 0.0106 0.0060 'International Tables Vol C Tables 4.2.6.8 and 6.1.1.4'

loop_
_geom_angle_atom_site_label_1
_geom_angle_atom_site_label_2
_geom_angle_atom_site_label_3
_geom_angle
_geom_angle_site_symmetry_1
_geom_angle_site_symmetry_3
C2 C1 H1 119.8 . .
C6 C1 H1 119.8 . .
C6 C1 C2 120.3(2) . .
C3 C2 C1 118.4(2) . .
N1 C2 C1 120.7(2) . .
N1 C2 C3 120.9(2) . .
C2 C3 H3 119.5 . .
C4 C3 C2 121.0(2) . .
C4 C3 H3 119.5 . .
C3 C4 H4 119.5 . .
C3 C4 C5 121.0(2) . .
C5 C4 H4 119.5 . .
C4 C5 C6 117.5(2) . .
C4 C5 C7 123.5(2) . .
C6 C5 C7 118.9(2) . .
C1 C6 C5 121.7(2) . .
C1 C6 H6 119.1 . .
C5 C6 H6 119.1 . .
C5 C7 C8 119.7(2) . .
O1 C7 C5 120.7(2) . .
O1 C7 C8 119.5(2) . .
C7 C8 H8 119.3 . .
C9 C8 C7 121.5(2) . .
C9 C8 H8 119.3 . .
C8 C9 H9 116.4 . .
C8 C9 C10 127.2(2) . .
C10 C9 H9 116.4 . .
C11 C10 C9 122.5(2) . .
C11 C10 C15 117.8(2) . .
C15 C10 C9 119.7(2) . .
C10 C11 H11 119.6 . .
C12 C11 C10 120.9(2) . .
C12 C11 H11 119.6 . .
C11 C12 H12 119.3 . .
C11 C12 C13 121.4(3) . .
C13 C12 H12 119.3 . .
C12 C13 C16 120.8(2) . .
C14 C13 C12 117.7(2) . .
C14 C13 C16 121.5(2) . .
C13 C14 H14 119.2 . .
C13 C14 C15 121.5(3) . .
C15 C14 H14 119.2 . .
C10 C15 H15 119.6 . .
C14 C15 C10 120.7(2) . .
C14 C15 H15 119.6 . .
C13 C16 H16A 109.5 . .
C13 C16 H16B 109.5 . .
C13 C16 H16C 109.5 . .
H16A C16 H16B 109.5 . .
H16A C16 H16C 109.5 . .
H16B C16 H16C 109.5 . .
C2 N1 H1A 108.5 . .
C2 N1 H1B 109.7 . .
H1A N1 H1B 109.4 . .

loop_
_geom_bond_atom_site_label_1
_geom_bond_atom_site_label_2
_geom_bond_distance
_geom_bond_site_symmetry_2
C1 H1 0.9500 .
C1 C2 1.402(3) .
C1 C6 1.372(4) .
C2 C3 1.397(3) .
C2 N1 1.372(3) .
C3 H3 0.9500 .
C3 C4 1.376(3) .
C4 H4 0.9500 .
C4 C5 1.402(3) .
C5 C6 1.402(3) .
C5 C7 1.467(3) .
C6 H6 0.9500 .
C7 C8 1.483(3) .
C7 O1 1.239(3) .
C8 H8 0.9500 .
C8 C9 1.325(3) .
C9 H9 0.9500 .
C9 C10 1.468(3) .
C10 C11 1.391(3) .
C10 C15 1.397(3) .
C11 H11 0.9500 .
C11 C12 1.385(3) .
C12 H12 0.9500 .
C12 C13 1.392(4) .
C13 C14 1.380(4) .
C13 C16 1.501(3) .
C14 H14 0.9500 .
C14 C15 1.388(4) .
C15 H15 0.9500 .
C16 H16A 0.9800 .
C16 H16B 0.9800 .
C16 H16C 0.9800 .
N1 H1A 0.8799 .
N1 H1B 0.8805 .

loop_
_geom_torsion_atom_site_label_1
_geom_torsion_atom_site_label_2
_geom_torsion_atom_site_label_3
_geom_torsion_atom_site_label_4
_geom_torsion
_geom_torsion_site_symmetry_1
_geom_torsion_site_symmetry_2
_geom_torsion_site_symmetry_3
_geom_torsion_site_symmetry_4
C1 C2 C3 C4 -0.7(4) . . . .
C2 C1 C6 C5 1.4(4) . . . .
C2 C3 C4 C5 1.2(4) . . . .
C3 C4 C5 C6 -0.3(4) . . . .
C3 C4 C5 C7 -179.8(2) . . . .
C4 C5 C6 C1 -1.0(4) . . . .
C4 C5 C7 C8 12.2(4) . . . .
C4 C5 C7 O1 -169.8(2) . . . .
C5 C7 C8 C9 -162.2(2) . . . .
C6 C1 C2 C3 -0.6(4) . . . .
C6 C1 C2 N1 179.6(2) . . . .
C6 C5 C7 C8 -167.2(2) . . . .
C6 C5 C7 O1 10.8(4) . . . .
C7 C5 C6 C1 178.5(2) . . . .
C7 C8 C9 C10 -175.1(2) . . . .
C8 C9 C10 C11 19.1(4) . . . .
C8 C9 C10 C15 -162.9(3) . . . .
C9 C10 C11 C12 177.7(2) . . . .
C9 C10 C15 C14 -178.7(2) . . . .
C10 C11 C12 C13 1.0(4) . . . .
C11 C10 C15 C14 -0.6(4) . . . .
C11 C12 C13 C14 -0.6(4) . . . .
C11 C12 C13 C16 177.9(2) . . . .
C12 C13 C14 C15 -0.4(4) . . . .
C13 C14 C15 C10 1.0(4) . . . .
C15 C10 C11 C12 -0.4(4) . . . .
C16 C13 C14 C15 -178.9(2) . . . .
N1 C2 C3 C4 179.1(2) . . . .
O1 C7 C8 C9 19.8(4) . . . .
